data_2204097
loop_
_publ_author_name
'Ye, Yong'
'Liu, Lun-Zu'
'Zhao, Yu-Fen'

_publ_section_title
;
3-(4-Chlorophenyl)-4-(O,O'-diethylphosphono)-2-phenylisoxazolidine
;
_journal_issue 8
_journal_name_full 'Acta Crystallographica, Section E'
_journal_page_first o1329
_journal_page_last o1330
_journal_paper_doi 10.1107/S1600536804016599
_journal_volume 60
_journal_year 2004
_chemical_formula_iupac 'C19 H23 Cl N O4 P'
_chemical_formula_moiety 'C19 H23 Cl N O4 P'
_chemical_formula_sum 'C19 H23 Cl N O4 P'
_chemical_formula_weight 395.80
_chemical_name_systematic
;
3-(4-Chlorophenyl)-4-(O,O'-diethylphosphono)-2-phenylisoxazolidine
;
_space_group_IT_number 15
_symmetry_cell_setting monoclinic
_symmetry_space_group_name_Hall '-C 2yc'
_symmetry_space_group_name_H-M 'C 1 2/c 1'
_atom_sites_solution_hydrogens geom
_atom_sites_solution_primary direct
_atom_sites_solution_secondary difmap
_audit_creation_method SHELXL-97
_cell_angle_alpha 90.00
_cell_angle_beta 100.900(18)
_cell_angle_gamma 90.00
_cell_formula_units_Z 8
_cell_length_a 24.02(2)
_cell_length_b 10.563(9)
_cell_length_c 16.410(14)
_cell_measurement_reflns_used 684
_cell_measurement_temperature 293(2)
_cell_measurement_theta_max 19.29
_cell_measurement_theta_min 3.17
_cell_volume 4089(6)
_computing_cell_refinement SMART
_computing_data_collection 'SMART (Bruker, 2001)'
_computing_data_reduction 'SAINT (Bruker, 2001)'
_computing_molecular_graphics 'SHELXTL (Bruker, 2001)'
_computing_publication_material SHELXTL
_computing_structure_refinement 'SHELXL97 (Sheldrick, 1997)'
_computing_structure_solution 'SHELXS97 (Sheldrick, 1997)'
_diffrn_ambient_temperature 293(2)
_diffrn_measured_fraction_theta_full 0.999
_diffrn_measured_fraction_theta_max 0.999
_diffrn_measurement_device_type 'Bruker SMART 1000 CCD area-detector'
_diffrn_measurement_method '\f and \w'
_diffrn_radiation_monochromator graphite
_diffrn_radiation_source 'fine-focus sealed tube'
_diffrn_radiation_type MoK\a
_diffrn_radiation_wavelength 0.71073
_diffrn_reflns_av_R_equivalents 0.0698
_diffrn_reflns_av_sigmaI/netI 0.0939
_diffrn_reflns_limit_h_max 28
_diffrn_reflns_limit_h_min -17
_diffrn_reflns_limit_k_max 12
_diffrn_reflns_limit_k_min -11
_diffrn_reflns_limit_l_max 16
_diffrn_reflns_limit_l_min -19
_diffrn_reflns_number 9919
_diffrn_reflns_theta_full 25.00
_diffrn_reflns_theta_max 25.00
_diffrn_reflns_theta_min 1.73
_diffrn_standards_number 0
_exptl_absorpt_coefficient_mu 0.288
_exptl_absorpt_correction_T_max 0.949
_exptl_absorpt_correction_T_min 0.768
_exptl_absorpt_correction_type multi-scan
_exptl_absorpt_process_details '(SADABS; Bruker, 2001)'
_exptl_crystal_colour colorless
_exptl_crystal_density_diffrn 1.286
_exptl_crystal_density_method 'not measured'
_exptl_crystal_description Block
_exptl_crystal_F_000 1664
_exptl_crystal_size_max 0.22
_exptl_crystal_size_mid 0.20
_exptl_crystal_size_min 0.18
_refine_diff_density_max 0.566
_refine_diff_density_min -0.312
_refine_ls_extinction_coef 0.0025(5)
_refine_ls_extinction_expression Fc^*^=kFc[1+0.001xFc^2^\l^3^/sin(2\q)]^-1/4^
_refine_ls_extinction_method SHELXL97
_refine_ls_goodness_of_fit_ref 1.013
_refine_ls_hydrogen_treatment mixed
_refine_ls_matrix_type full
_refine_ls_number_parameters 274
_refine_ls_number_reflns 3598
_refine_ls_number_restraints 168
_refine_ls_restrained_S_all 1.004
_refine_ls_R_factor_all 0.1775
_refine_ls_R_factor_gt 0.0698
_refine_ls_shift/su_max 0.000
_refine_ls_shift/su_mean 0.000
_refine_ls_structure_factor_coef Fsqd
_refine_ls_weighting_details 'calc w = 1/[\s^2^(Fo^2^)+(0.091P)^2^+2.6884P] where P = (Fo^2^+2Fc^2^)/3'
_refine_ls_weighting_scheme calc
_refine_ls_wR_factor_gt 0.1610
_refine_ls_wR_factor_ref 0.2112
_reflns_number_gt 1569
_reflns_number_total 3598
_reflns_threshold_expression I>2\s(I)
_cod_data_source_file wn6248.cif
_cod_depositor_comments
;
The following automatic conversions were performed:
'_symmetry_cell_setting' value 'Monoclinic' changed to 'monoclinic'
according to '/home/saulius/struct/CIF-dictionaries/cif_core.dic'
dictionary named 'cif_core.dic' version 2.4.1 from 2010-06-29.

Automatic conversion script
Id: cif_fix_enum 1527 2010-12-29 10:47:43Z saulius 
;
_cod_original_sg_symbol_H-M 'C 2/c'
_cod_database_code 2204097

loop_
_symmetry_equiv_pos_as_xyz
'x, y, z'
'-x, y, -z+1/2'
'x+1/2, y+1/2, z'
'-x+1/2, y+1/2, -z+1/2'
'-x, -y, -z'
'x, -y, z-1/2'
'-x+1/2, -y+1/2, -z'
'x+1/2, -y+1/2, z-1/2'

loop_
_atom_site_label
_atom_site_fract_x
_atom_site_fract_y
_atom_site_fract_z
_atom_site_U_iso_or_equiv
_atom_site_adp_type
_atom_site_calc_flag
_atom_site_refinement_flags
_atom_site_occupancy
_atom_site_disorder_assembly
_atom_site_disorder_group
_atom_site_type_symbol
P1 0.35461(8) 0.35075(14) 0.12099(11) 0.0843(6) Uani d . 1 A . P
Cl1 0.47925(7) 0.86932(18) 0.40679(11) 0.1193(8) Uani d . 1 . . Cl
N1 0.24630(16) 0.5735(4) 0.2069(2) 0.0564(10) Uani d . 1 . . N
O1 0.22648(14) 0.4495(3) 0.2258(2) 0.0717(10) Uani d . 1 . . O
O2 0.3333(2) 0.3839(4) 0.0371(3) 0.1300(19) Uani d U 1 . . O
O3 0.41648(19) 0.3994(4) 0.1605(3) 0.1370(19) Uani d DU 1 . . O
O4 0.3591(2) 0.2069(3) 0.1375(2) 0.1031(14) Uani d DU 1 . . O
C1 0.30372(19) 0.5559(4) 0.1857(3) 0.0506(12) Uani d . 1 A . C
H1 0.3021 0.5821 0.1280 0.061 Uiso calc R 1 . . H
C2 0.3138(2) 0.4110(4) 0.1920(3) 0.0581(13) Uani d . 1 . . C
H2 0.3331 0.3905 0.2485 0.070 Uiso calc R 1 A . H
C3 0.2534(2) 0.3626(5) 0.1797(3) 0.0678(14) Uani d . 1 A . C
H3A 0.2357 0.3635 0.1214 0.081 Uiso calc R 1 . . H
H3B 0.2522 0.2772 0.2010 0.081 Uiso calc R 1 . . H
C4 0.34737(19) 0.6349(4) 0.2408(3) 0.0512(12) Uani d . 1 . . C
C5 0.3529(2) 0.6317(5) 0.3266(3) 0.0628(13) Uani d . 1 A . C
H5 0.3290 0.5801 0.3503 0.075 Uiso calc R 1 . . H
C6 0.3930(2) 0.7035(6) 0.3769(3) 0.0751(15) Uani d . 1 . . C
H6 0.3965 0.6995 0.4343 0.090 Uiso calc R 1 A . H
C7 0.4277(2) 0.7808(5) 0.3420(4) 0.0733(15) Uani d . 1 A . C
C8 0.4228(2) 0.7888(5) 0.2585(4) 0.0788(16) Uani d . 1 . . C
H8 0.4462 0.8427 0.2354 0.095 Uiso calc R 1 A . H
C9 0.3826(2) 0.7156(5) 0.2082(3) 0.0666(14) Uani d . 1 A . C
H9 0.3793 0.7209 0.1510 0.080 Uiso calc R 1 . . H
C10 0.2050(2) 0.6386(4) 0.1489(3) 0.0534(12) Uani d . 1 . . C
C11 0.2208(3) 0.7471(5) 0.1120(3) 0.0664(14) Uani d . 1 . . C
H11 0.2587 0.7719 0.1217 0.080 Uiso calc R 1 . . H
C12 0.1800(3) 0.8193(5) 0.0603(3) 0.0825(17) Uani d . 1 . . C
H12 0.1905 0.8921 0.0351 0.099 Uiso calc R 1 . . H
C13 0.1246(3) 0.7823(7) 0.0470(4) 0.100(2) Uani d . 1 . . C
H13 0.0974 0.8300 0.0124 0.120 Uiso calc R 1 . . H
C14 0.1088(3) 0.6763(7) 0.0839(4) 0.106(2) Uani d . 1 . . C
H14 0.0710 0.6516 0.0741 0.127 Uiso calc R 1 . . H
C15 0.1489(2) 0.6054(5) 0.1359(3) 0.0786(16) Uani d . 1 . . C
H15 0.1377 0.5345 0.1623 0.094 Uiso calc R 1 . . H
C16 0.4645(4) 0.3644(10) 0.1283(9) 0.151(5) Uani d PDU 0.728(13) A 1 C
H16A 0.4531 0.3303 0.0727 0.181 Uiso calc PR 0.728(13) A 1 H
H16D 0.4858 0.2998 0.1630 0.181 Uiso calc PR 0.728(13) A 1 H
C17 0.5006(4) 0.4800(11) 0.1262(9) 0.142(5) Uani d PDU 0.728(13) A 1 C
H17A 0.5330 0.4586 0.1027 0.212 Uiso calc PR 0.728(13) A 1 H
H17B 0.5129 0.5112 0.1816 0.212 Uiso calc PR 0.728(13) A 1 H
H17C 0.4789 0.5442 0.0929 0.212 Uiso calc PR 0.728(13) A 1 H
C16' 0.4565(12) 0.460(2) 0.122(3) 0.170(9) Uani d PDU 0.272(13) A 2 C
H16B 0.4688 0.5379 0.1519 0.203 Uiso calc PR 0.272(13) A 2 H
H16C 0.4394 0.4819 0.0658 0.203 Uiso calc PR 0.272(13) A 2 H
C17' 0.5071(9) 0.375(3) 0.122(3) 0.170(13) Uani d PDU 0.272(13) A 2 C
H17D 0.5355 0.4199 0.1001 0.255 Uiso calc PR 0.272(13) A 2 H
H17E 0.4955 0.3015 0.0891 0.255 Uiso calc PR 0.272(13) A 2 H
H17F 0.5225 0.3492 0.1783 0.255 Uiso calc PR 0.272(13) A 2 H
C18 0.3184(5) 0.1196(11) 0.0946(10) 0.119(5) Uani d PDU 0.537(14) A 1 C
H18A 0.2952 0.1606 0.0471 0.143 Uiso calc PR 0.537(14) A 1 H
H18B 0.2937 0.0902 0.1311 0.143 Uiso calc PR 0.537(14) A 1 H
C19 0.3496(7) 0.0102(13) 0.0665(13) 0.146(7) Uani d PDU 0.537(14) A 1 C
H19A 0.3229 -0.0483 0.0360 0.219 Uiso calc PR 0.537(14) A 1 H
H19B 0.3713 -0.0318 0.1140 0.219 Uiso calc PR 0.537(14) A 1 H
H19C 0.3746 0.0404 0.0316 0.219 Uiso calc PR 0.537(14) A 1 H
C18' 0.3578(8) 0.1112(13) 0.0758(10) 0.123(6) Uani d PDU 0.463(14) A 2 C
H18C 0.3944 0.0696 0.0831 0.147 Uiso calc PR 0.463(14) A 2 H
H18D 0.3502 0.1495 0.0211 0.147 Uiso calc PR 0.463(14) A 2 H
C19' 0.3129(9) 0.0161(16) 0.0826(12) 0.132(8) Uani d PDU 0.463(14) A 2 C
H19D 0.3129 -0.0489 0.0417 0.198 Uiso calc PR 0.463(14) A 2 H
H19E 0.2766 0.0571 0.0735 0.198 Uiso calc PR 0.463(14) A 2 H
H19F 0.3203 -0.0210 0.1370 0.198 Uiso calc PR 0.463(14) A 2 H

loop_
_atom_site_aniso_label
_atom_site_aniso_U_11
_atom_site_aniso_U_22
_atom_site_aniso_U_33
_atom_site_aniso_U_12
_atom_site_aniso_U_13
_atom_site_aniso_U_23
P1 0.1030(14) 0.0664(10) 0.0936(13) -0.0087(9) 0.0445(10) -0.0136(9)
Cl1 0.0843(12) 0.1429(16) 0.1179(14) -0.0231(11) -0.0139(10) -0.0406(11)
N1 0.052(3) 0.066(3) 0.053(2) 0.000(2) 0.014(2) 0.007(2)
O1 0.065(2) 0.080(2) 0.074(2) -0.005(2) 0.0234(19) 0.024(2)
O2 0.221(6) 0.100(3) 0.088(3) 0.031(3) 0.078(3) 0.009(2)
O3 0.097(4) 0.128(4) 0.207(5) -0.032(3) 0.082(3) -0.074(4)
O4 0.140(4) 0.065(3) 0.103(3) 0.004(2) 0.019(3) -0.018(2)
C1 0.053(3) 0.057(3) 0.043(2) -0.003(2) 0.013(2) 0.002(2)
C2 0.062(3) 0.061(3) 0.052(3) -0.004(3) 0.009(2) -0.002(2)
C3 0.071(4) 0.064(3) 0.066(3) -0.013(3) 0.008(3) 0.009(3)
C4 0.051(3) 0.053(3) 0.052(3) 0.007(2) 0.017(2) 0.003(2)
C5 0.055(3) 0.076(3) 0.060(3) 0.000(3) 0.015(3) 0.004(3)
C6 0.066(4) 0.097(4) 0.058(3) 0.004(3) 0.000(3) -0.007(3)
C7 0.055(4) 0.083(4) 0.077(4) -0.006(3) 0.001(3) -0.016(3)
C8 0.062(4) 0.090(4) 0.084(4) -0.017(3) 0.014(3) 0.000(3)
C9 0.063(4) 0.085(4) 0.052(3) -0.015(3) 0.012(3) -0.001(3)
C10 0.056(3) 0.054(3) 0.049(3) -0.001(3) 0.006(3) -0.002(2)
C11 0.080(4) 0.063(3) 0.054(3) 0.005(3) 0.008(3) -0.003(3)
C12 0.116(6) 0.074(4) 0.059(3) 0.016(4) 0.019(4) 0.004(3)
C13 0.100(6) 0.112(6) 0.080(4) 0.035(5) -0.001(4) 0.009(4)
C14 0.076(5) 0.120(6) 0.115(5) 0.011(4) 0.000(4) 0.020(5)
C15 0.062(4) 0.090(4) 0.080(4) 0.000(3) 0.003(3) 0.016(3)
C16 0.089(8) 0.165(10) 0.208(11) -0.028(8) 0.051(8) -0.086(10)
C17 0.093(8) 0.158(10) 0.184(11) -0.007(8) 0.052(8) 0.021(10)
C16' 0.119(17) 0.15(2) 0.25(2) -0.031(16) 0.062(16) 0.00(2)
C17' 0.105(19) 0.20(3) 0.23(3) -0.03(2) 0.08(2) -0.03(3)
C18 0.131(13) 0.082(9) 0.146(12) -0.017(8) 0.029(10) -0.018(8)
C19 0.181(19) 0.093(10) 0.176(16) -0.012(11) 0.060(14) -0.047(10)
C18' 0.159(16) 0.084(11) 0.151(12) -0.006(10) 0.094(12) -0.036(9)
C19' 0.18(2) 0.117(14) 0.115(13) -0.043(13) 0.073(14) -0.024(10)

loop_
_atom_type_symbol
_atom_type_description
_atom_type_scat_dispersion_real
_atom_type_scat_dispersion_imag
_atom_type_scat_source
C C 0.0033 0.0016 'International Tables Vol C Tables 4.2.6.8 and 6.1.1.4'
H H 0.0000 0.0000 'International Tables Vol C Tables 4.2.6.8 and 6.1.1.4'
N N 0.0061 0.0033 'International Tables Vol C Tables 4.2.6.8 and 6.1.1.4'
O O 0.0106 0.0060 'International Tables Vol C Tables 4.2.6.8 and 6.1.1.4'
P P 0.1023 0.0942 'International Tables Vol C Tables 4.2.6.8 and 6.1.1.4'
Cl Cl 0.1484 0.1585 'International Tables Vol C Tables 4.2.6.8 and 6.1.1.4'

loop_
_geom_angle_atom_site_label_1
_geom_angle_atom_site_label_2
_geom_angle_atom_site_label_3
_geom_angle
_geom_angle_publ_flag
O2 P1 O4 114.4(2) yes
O2 P1 O3 117.0(3) yes
O4 P1 O3 102.6(3) yes
O2 P1 C2 113.9(3) yes
O4 P1 C2 105.4(2) yes
O3 P1 C2 101.9(2) yes
C10 N1 O1 111.5(3) yes
C10 N1 C1 117.6(3) yes
O1 N1 C1 107.0(3) yes
C3 O1 N1 105.6(3) yes
C16' O3 C16 43.1(10) no
C16' O3 P1 129(2) no
C16 O3 P1 122.1(6) no
C18' O4 C18 43.3(6) no
C18' O4 P1 125.5(8) no
C18 O4 P1 122.0(7) no
N1 C1 C4 111.1(3) yes
N1 C1 C2 104.3(3) yes
C4 C1 C2 115.2(4) yes
N1 C1 H1 108.7 no
C4 C1 H1 108.7 no
C2 C1 H1 108.7 no
C3 C2 C1 101.0(4) yes
C3 C2 P1 115.1(3) yes
C1 C2 P1 114.1(3) yes
C3 C2 H2 108.7 no
C1 C2 H2 108.7 no
P1 C2 H2 108.7 no
O1 C3 C2 103.4(4) yes
O1 C3 H3A 111.1 no
C2 C3 H3A 111.1 no
O1 C3 H3B 111.1 no
C2 C3 H3B 111.1 no
H3A C3 H3B 109.0 no
C9 C4 C5 117.4(4) no
C9 C4 C1 121.3(4) no
C5 C4 C1 121.3(4) no
C6 C5 C4 121.2(5) no
C6 C5 H5 119.4 no
C4 C5 H5 119.4 no
C7 C6 C5 119.5(5) no
C7 C6 H6 120.3 no
C5 C6 H6 120.3 no
C8 C7 C6 121.2(5) no
C8 C7 Cl1 119.8(5) no
C6 C7 Cl1 118.9(5) no
C7 C8 C9 119.0(5) no
C7 C8 H8 120.5 no
C9 C8 H8 120.5 no
C4 C9 C8 121.7(5) no
C4 C9 H9 119.2 no
C8 C9 H9 119.2 no
C15 C10 C11 119.2(5) no
C15 C10 N1 121.6(5) no
C11 C10 N1 118.7(4) no
C10 C11 C12 119.9(6) no
C10 C11 H11 120.0 no
C12 C11 H11 120.0 no
C13 C12 C11 119.5(6) no
C13 C12 H12 120.3 no
C11 C12 H12 120.3 no
C14 C13 C12 120.7(6) no
C14 C13 H13 119.6 no
C12 C13 H13 119.6 no
C13 C14 C15 120.0(7) no
C13 C14 H14 120.0 no
C15 C14 H14 120.0 no
C10 C15 C14 120.6(6) no
C10 C15 H15 119.7 no
C14 C15 H15 119.7 no
O3 C16 C17 108.2(7) no
O3 C16 H16A 110.1 no
C17 C16 H16A 110.1 no
O3 C16 H16D 110.1 no
C17 C16 H16D 110.1 no
H16A C16 H16D 108.4 no
C16 C17 H17A 109.5 no
C16 C17 H17B 109.5 no
H17A C17 H17B 109.5 no
C16 C17 H17C 109.5 no
H17A C17 H17C 109.5 no
H17B C17 H17C 109.5 no
O3 C16' C17' 110.3(10) no
O3 C16' H16B 109.6 no
C17' C16' H16B 109.6 no
O3 C16' H16C 109.6 no
C17' C16' H16C 109.6 no
H16B C16' H16C 108.1 no
C16' C17' H17D 109.5 no
C16' C17' H17E 109.5 no
H17D C17' H17E 109.5 no
C16' C17' H17F 109.5 no
H17D C17' H17F 109.5 no
H17E C17' H17F 109.5 no
O4 C18 C19 108.3(9) no
O4 C18 H18A 110.0 no
C19 C18 H18A 110.0 no
O4 C18 H18B 110.0 no
C19 C18 H18B 110.0 no
H18A C18 H18B 108.4 no
C18 C19 H19A 109.5 no
C18 C19 H19B 109.5 no
H19A C19 H19B 109.5 no
C18 C19 H19C 109.5 no
H19A C19 H19C 109.5 no
H19B C19 H19C 109.5 no
O4 C18' C19' 110.0(9) no
O4 C18' H18C 109.7 no
C19' C18' H18C 109.7 no
O4 C18' H18D 109.7 no
C19' C18' H18D 109.7 no
H18C C18' H18D 108.2 no
C18' C19' H19D 109.5 no
C18' C19' H19E 109.5 no
H19D C19' H19E 109.5 no
C18' C19' H19F 109.5 no
H19D C19' H19F 109.5 no
H19E C19' H19F 109.5 no

loop_
_geom_bond_atom_site_label_1
_geom_bond_atom_site_label_2
_geom_bond_distance
_geom_bond_publ_flag
P1 O2 1.419(5) yes
P1 O4 1.544(4) yes
P1 O3 1.590(5) yes
P1 C2 1.776(5) yes
Cl1 C7 1.745(5) no
N1 C10 1.416(6) no
N1 O1 1.447(5) yes
N1 C1 1.496(6) yes
O1 C3 1.422(6) yes
O3 C16' 1.398(10) no
O3 C16 1.408(8) no
O4 C18' 1.426(9) no
O4 C18 1.429(8) no
C1 C4 1.502(6) no
C1 C2 1.550(6) yes
C1 H1 0.9800 no
C2 C3 1.514(7) yes
C2 H2 0.9800 no
C3 H3A 0.9700 no
C3 H3B 0.9700 no
C4 C9 1.379(6) no
C4 C5 1.389(6) no
C5 C6 1.372(7) no
C5 H5 0.9300 no
C6 C7 1.367(7) no
C6 H6 0.9300 no
C7 C8 1.355(7) no
C8 C9 1.382(7) no
C8 H8 0.9300 no
C9 H9 0.9300 no
C10 C15 1.370(7) no
C10 C11 1.382(6) no
C11 C12 1.396(7) no
C11 H11 0.9300 no
C12 C13 1.365(9) no
C12 H12 0.9300 no
C13 C14 1.360(8) no
C13 H13 0.9300 no
C14 C15 1.380(8) no
C14 H14 0.9300 no
C15 H15 0.9300 no
C16 C17 1.502(8) no
C16 H16A 0.9700 no
C16 H16D 0.9700 no
C17 H17A 0.9600 no
C17 H17B 0.9600 no
C17 H17C 0.9600 no
C16' C17' 1.513(10) no
C16' H16B 0.9700 no
C16' H16C 0.9700 no
C17' H17D 0.9600 no
C17' H17E 0.9600 no
C17' H17F 0.9600 no
C18 C19 1.497(9) no
C18 H18A 0.9700 no
C18 H18B 0.9700 no
C19 H19A 0.9600 no
C19 H19B 0.9600 no
C19 H19C 0.9600 no
C18' C19' 1.494(9) no
C18' H18C 0.9700 no
C18' H18D 0.9700 no
C19' H19D 0.9600 no
C19' H19E 0.9600 no
C19' H19F 0.9600 no

loop_
_geom_torsion_atom_site_label_1
_geom_torsion_atom_site_label_2
_geom_torsion_atom_site_label_3
_geom_torsion_atom_site_label_4
_geom_torsion
_geom_torsion_publ_flag
C10 N1 O1 C3 102.2(4) no
C1 N1 O1 C3 -27.7(4) no
O2 P1 O3 C16' -7.5(15) no
O4 P1 O3 C16' 118.6(15) no
C2 P1 O3 C16' -132.4(15) no
O2 P1 O3 C16 -60.6(9) no
O4 P1 O3 C16 65.5(9) no
C2 P1 O3 C16 174.5(8) no
O2 P1 O4 C18' 16.8(10) no
O3 P1 O4 C18' -111.0(9) no
C2 P1 O4 C18' 142.8(9) no
O2 P1 O4 C18 -35.8(9) no
O3 P1 O4 C18 -163.6(8) no
C2 P1 O4 C18 90.2(8) no
C10 N1 C1 C4 110.5(4) no
O1 N1 C1 C4 -123.2(4) no
C10 N1 C1 C2 -124.8(4) no
O1 N1 C1 C2 1.5(4) no
N1 C1 C2 C3 23.1(4) no
C4 C1 C2 C3 145.1(4) no
N1 C1 C2 P1 147.2(3) no
C4 C1 C2 P1 -90.8(4) no
O2 P1 C2 C3 62.7(4) no
O4 P1 C2 C3 -63.6(4) no
O3 P1 C2 C3 -170.4(4) no
O2 P1 C2 C1 -53.4(4) no
O4 P1 C2 C1 -179.7(3) no
O3 P1 C2 C1 73.5(4) no
N1 O1 C3 C2 43.1(4) no
C1 C2 C3 O1 -40.4(4) no
P1 C2 C3 O1 -163.8(3) no
N1 C1 C4 C9 -127.7(4) no
C2 C1 C4 C9 114.0(5) no
N1 C1 C4 C5 50.8(5) no
C2 C1 C4 C5 -67.5(5) no
C9 C4 C5 C6 -1.8(7) no
C1 C4 C5 C6 179.6(4) no
C4 C5 C6 C7 0.9(8) no
C5 C6 C7 C8 0.6(8) no
C5 C6 C7 Cl1 -178.9(4) no
C6 C7 C8 C9 -1.1(8) no
Cl1 C7 C8 C9 178.4(4) no
C5 C4 C9 C8 1.3(7) no
C1 C4 C9 C8 179.9(4) no
C7 C8 C9 C4 0.1(8) no
O1 N1 C10 C15 20.1(6) no
C1 N1 C10 C15 144.2(5) no
O1 N1 C10 C11 -167.6(4) no
C1 N1 C10 C11 -43.5(5) no
C15 C10 C11 C12 -1.8(7) no
N1 C10 C11 C12 -174.3(4) no
C10 C11 C12 C13 0.4(8) no
C11 C12 C13 C14 0.3(9) no
C12 C13 C14 C15 0.5(10) no
C11 C10 C15 C14 2.6(8) no
N1 C10 C15 C14 174.9(5) no
C13 C14 C15 C10 -2.0(9) no
C16' O3 C16 C17 22(3) no
P1 O3 C16 C17 136.8(9) no
C16 O3 C16' C17' -15(2) no
P1 O3 C16' C17' -112(3) no
C18' O4 C18 C19 24.7(14) no
P1 O4 C18 C19 134.3(12) no
C18 O4 C18' C19' -24.8(14) no
P1 O4 C18' C19' -126.0(16) no
